data_4505174
loop_
_publ_author_name
'Rafilovich, Michal'
'Bernstein, Joel'
'Harris, Robin K.'
'Apperley, David C.'
'Karamertzanis, Panagiotis G.'
'Price, Sarah L.'

_publ_section_title
;
 Groth's Original Concomitant Polymorphs Revisited
;
_journal_issue 6
_journal_name_full 'Crystal Growth &amp; Design'
_journal_page_first 2197
_journal_paper_doi 10.1021/cg050151j
_journal_volume 5
_journal_year 2005
_chemical_formula_sum 'C13 H12 N4 O6'
_chemical_formula_weight 320.27
_chemical_name_systematic
; 
 ? 
;
_space_group_IT_number 5
_symmetry_space_group_name_Hall 'C 2y'
_symmetry_space_group_name_H-M 'C 1 2 1'
_atom_sites_solution_hydrogens geom
_atom_sites_solution_primary direct
_atom_sites_solution_secondary difmap
_audit_creation_method SHELXL-97
_cell_angle_alpha 90.00
_cell_angle_beta 96.390(4)
_cell_angle_gamma 90.00
_cell_formula_units_Z 2
_cell_length_a 24.744(5)
_cell_length_b 7.3803(15)
_cell_length_c 3.7360(7)
_cell_measurement_temperature 373(2)
_cell_volume 678.0(2)
_computing_structure_refinement 'SHELXL-97 (Sheldrick, 1997)'
_computing_structure_solution 'SHELXS-97 (Sheldrick, 1990)'
_diffrn_ambient_temperature 373(2)
_diffrn_measured_fraction_theta_full 0.985
_diffrn_measured_fraction_theta_max 0.985
_diffrn_radiation_monochromator graphite
_diffrn_radiation_source 'fine-focus sealed tube'
_diffrn_radiation_type MoK\a
_diffrn_radiation_wavelength 0.71073
_diffrn_reflns_av_R_equivalents 0.0000
_diffrn_reflns_av_sigmaI/netI 0.0275
_diffrn_reflns_limit_h_max 33
_diffrn_reflns_limit_h_min -34
_diffrn_reflns_limit_k_max 10
_diffrn_reflns_limit_k_min -10
_diffrn_reflns_limit_l_max 5
_diffrn_reflns_limit_l_min 0
_diffrn_reflns_number 1902
_diffrn_reflns_theta_full 29.96
_diffrn_reflns_theta_max 29.96
_diffrn_reflns_theta_min 1.66
_exptl_absorpt_coefficient_mu 0.127
_exptl_crystal_density_diffrn 1.569
_exptl_crystal_density_method 'not measured'
_exptl_crystal_F_000 332
_refine_diff_density_max 0.507
_refine_diff_density_min -0.246
_refine_diff_density_rms 0.081
_refine_ls_abs_structure_details 'Flack H D (1983), Acta Cryst. A39, 876-881'
_refine_ls_abs_structure_Flack -0.5(12)
_refine_ls_extinction_method none
_refine_ls_goodness_of_fit_ref 1.131
_refine_ls_hydrogen_treatment mixed
_refine_ls_matrix_type full
_refine_ls_number_parameters 114
_refine_ls_number_reflns 1902
_refine_ls_number_restraints 1
_refine_ls_restrained_S_all 1.131
_refine_ls_R_factor_all 0.0484
_refine_ls_R_factor_gt 0.0473
_refine_ls_shift/su_max 0.001
_refine_ls_shift/su_mean 0.000
_refine_ls_structure_factor_coef Fsqd
_refine_ls_weighting_details 'calc w=1/[\s^2^(Fo^2^)+(0.0739P)^2^+0.2660P] where P=(Fo^2^+2Fc^2^)/3'
_refine_ls_weighting_scheme calc
_refine_ls_wR_factor_gt 0.1199
_refine_ls_wR_factor_ref 0.1207
_reflns_number_gt 1842
_reflns_number_total 1902
_reflns_threshold_expression >2sigma(I)
_cod_data_source_file cg050151jsi20050414_050632.cif
_cod_data_source_block mnpu_mono
_cod_database_code 4505174

loop_
_symmetry_equiv_pos_as_xyz
'x, y, z'
'-x, y, -z'
'x+1/2, y+1/2, z'
'-x+1/2, y+1/2, -z'

loop_
_atom_site_label
_atom_site_type_symbol
_atom_site_fract_x
_atom_site_fract_y
_atom_site_fract_z
_atom_site_U_iso_or_equiv
_atom_site_adp_type
_atom_site_occupancy
_atom_site_symmetry_multiplicity
_atom_site_calc_flag
_atom_site_refinement_flags
O3 O 0.30539(6) 0.5556(2) -0.4616(4) 0.0364(4) Uani 1 1 d .
O2 O 0.38953(6) 0.60498(18) -0.2727(4) 0.0332(4) Uani 1 1 d .
O1 O 0.5000 0.3015(2) 0.5000 0.0195(3) Uani 1 2 d S
N1 N 0.45743(5) 0.03300(18) 0.3451(4) 0.0165(3) Uani 1 1 d .
H01 H 0.4605(9) -0.087(4) 0.370(5) 0.018(5) Uiso 1 1 d .
N2 N 0.34882(6) 0.5090(2) -0.3027(4) 0.0217(3) Uani 1 1 d .
C2 C 0.40823(6) 0.1007(2) 0.1713(4) 0.0146(3) Uani 1 1 d .
C3 C 0.40310(7) 0.2750(2) 0.0293(4) 0.0158(3) Uani 1 1 d .
H3 H 0.4324 0.3546 0.0505 0.019 Uiso 1 1 calc R
C4 C 0.35315(7) 0.3264(2) -0.1441(4) 0.0172(3) Uani 1 1 d .
C5 C 0.30807(6) 0.2148(3) -0.1844(4) 0.0201(3) Uani 1 1 d .
H5 H 0.2750 0.2547 -0.2997 0.024 Uiso 1 1 calc R
C6 C 0.31422(7) 0.0412(3) -0.0460(4) 0.0216(3) Uani 1 1 d .
H6 H 0.2849 -0.0383 -0.0723 0.026 Uiso 1 1 calc R
C7 C 0.36354(7) -0.0160(2) 0.1317(4) 0.0188(3) Uani 1 1 d .
H7 H 0.3668 -0.1328 0.2250 0.023 Uiso 1 1 calc R
C1 C 0.5000 0.1359(3) 0.5000 0.0143(4) Uani 1 2 d S
O6 O 0.5000 0.6736(3) 0.5000 0.0848(17) Uani 1 2 d S
H07 H 0.5202(16) 0.635(6) 0.435(12) 0.069(13) Uiso 1 1 d .

loop_
_atom_site_aniso_label
_atom_site_aniso_U_11
_atom_site_aniso_U_22
_atom_site_aniso_U_33
_atom_site_aniso_U_23
_atom_site_aniso_U_13
_atom_site_aniso_U_12
O3 0.0322(7) 0.0280(8) 0.0453(8) 0.0056(7) -0.0123(6) 0.0090(6)
O2 0.0350(7) 0.0148(6) 0.0466(8) 0.0063(6) -0.0096(6) 0.0001(5)
O1 0.0225(8) 0.0078(7) 0.0272(8) 0.000 -0.0013(7) 0.000
N1 0.0188(6) 0.0079(5) 0.0221(6) 0.0005(5) -0.0003(5) 0.0003(5)
N2 0.0267(7) 0.0156(7) 0.0217(6) -0.0015(5) -0.0019(5) 0.0058(5)
C2 0.0157(7) 0.0133(6) 0.0147(7) -0.0015(5) 0.0017(5) -0.0004(5)
C3 0.0190(7) 0.0114(6) 0.0166(6) -0.0013(5) 0.0002(5) -0.0005(5)
C4 0.0215(7) 0.0140(7) 0.0164(7) -0.0022(5) 0.0027(6) 0.0024(5)
C5 0.0165(7) 0.0242(8) 0.0190(7) -0.0026(7) -0.0002(6) 0.0010(6)
C6 0.0181(7) 0.0247(8) 0.0216(7) -0.0031(7) 0.0004(6) -0.0065(6)
C7 0.0225(8) 0.0147(7) 0.0194(7) -0.0006(6) 0.0034(6) -0.0031(6)
C1 0.0172(9) 0.0102(9) 0.0158(9) 0.000 0.0033(7) 0.000
O6 0.0387(16) 0.0086(11) 0.201(5) 0.000 -0.013(2) 0.000

loop_
_atom_type_symbol
_atom_type_description
_atom_type_scat_dispersion_real
_atom_type_scat_dispersion_imag
_atom_type_scat_source
C C 0.0033 0.0016 'International Tables Vol C Tables 4.2.6.8 and 6.1.1.4'
H H 0.0000 0.0000 'International Tables Vol C Tables 4.2.6.8 and 6.1.1.4'
N N 0.0061 0.0033 'International Tables Vol C Tables 4.2.6.8 and 6.1.1.4'
O O 0.0106 0.0060 'International Tables Vol C Tables 4.2.6.8 and 6.1.1.4'

loop_
_geom_angle_atom_site_label_1
_geom_angle_atom_site_label_2
_geom_angle_atom_site_label_3
_geom_angle
_geom_angle_site_symmetry_1
_geom_angle_site_symmetry_3
C1 N1 C2 125.60(13) . .
O3 N2 O2 123.52(16) . .
O3 N2 C4 118.43(16) . .
O2 N2 C4 118.04(14) . .
C3 C2 C7 119.49(14) . .
C3 C2 N1 122.80(13) . .
C7 C2 N1 117.68(13) . .
C4 C3 C2 118.08(14) . .
C5 C4 C3 123.80(15) . .
C5 C4 N2 118.72(15) . .
C3 C4 N2 117.46(14) . .
C4 C5 C6 117.22(15) . .
C5 C6 C7 120.97(15) . .
C6 C7 C2 120.44(15) . .
O1 C1 N1 123.59(9) . 2_656
O1 C1 N1 123.59(9) . .
N1 C1 N1 112.83(18) 2_656 .

loop_
_geom_bond_atom_site_label_1
_geom_bond_atom_site_label_2
_geom_bond_distance
_geom_bond_site_symmetry_2
O3 N2 1.218(2) .
O2 N2 1.227(2) .
O1 C1 1.222(3) .
N1 C1 1.3732(17) .
N1 C2 1.4064(19) .
N2 C4 1.471(2) .
C2 C3 1.392(2) .
C2 C7 1.396(2) .
C3 C4 1.383(2) .
C4 C5 1.381(2) .
C5 C6 1.383(3) .
C6 C7 1.388(2) .
C1 N1 1.3732(17) 2_656

loop_
_geom_torsion_atom_site_label_1
_geom_torsion_atom_site_label_2
_geom_torsion_atom_site_label_3
_geom_torsion_atom_site_label_4
_geom_torsion
_geom_torsion_site_symmetry_4
C1 N1 C2 C3 22.1(2) .
C1 N1 C2 C7 -160.00(13) .
C7 C2 C3 C4 0.6(2) .
N1 C2 C3 C4 178.44(13) .
C2 C3 C4 C5 0.0(2) .
C2 C3 C4 N2 -178.11(14) .
O3 N2 C4 C5 0.6(2) .
O2 N2 C4 C5 -178.23(16) .
O3 N2 C4 C3 178.85(16) .
O2 N2 C4 C3 0.0(2) .
C3 C4 C5 C6 -1.0(2) .
N2 C4 C5 C6 177.18(14) .
C4 C5 C6 C7 1.2(2) .
C5 C6 C7 C2 -0.6(2) .
C3 C2 C7 C6 -0.3(2) .
N1 C2 C7 C6 -178.28(14) .
C2 N1 C1 O1 -0.89(16) .
C2 N1 C1 N1 179.11(16) 2_656
